data_7114698
loop_
_publ_author_name
'Femoni, Cristina'
'Carmela Iapalucci, M.'
'Longoni, Giuliano'
'Svensson, Per H.'

_publ_contact_author 'Prof. Giuliano Longoni'
_publ_section_title
;
 New high-nuclearity Ni--Pt carbonyl clusters: synthesis and X-ray
 structure of the ordered [Ni24Pt14(CO)44]4-- and the substitutionally
 Ni/Pt disordered [Ni10(Ni6--xPtx)Pt8(CO)30]4-- (x = 1.92) tetraanions
;
_journal_issue 18
_journal_name_full 'Chemical Communications'
_journal_page_first 1776
_journal_paper_doi 10.1039/b103610f
_journal_year 2001
_chemical_formula_sum 'C132 H192 N4 Ni24 O50 Pt14'
_chemical_formula_weight 6775.20
_chemical_name_systematic
; 
? 
;
_space_group_IT_number 61
_symmetry_cell_setting orthorhombic
_symmetry_space_group_name_Hall '-P 2ac 2ab'
_symmetry_space_group_name_H-M 'P b c a'
_atom_sites_solution_hydrogens geom
_atom_sites_solution_primary direct
_atom_sites_solution_secondary difmap
_audit_creation_method SHELXL-97
_cell_angle_alpha 90.00
_cell_angle_beta 90.00
_cell_angle_gamma 90.00
_cell_formula_units_Z 4
_cell_length_a 29.4645(8)
_cell_length_b 18.5814(5)
_cell_length_c 31.6479(9)
_cell_measurement_reflns_used 3192
_cell_measurement_temperature 293(2)
_cell_measurement_theta_max 66.24
_cell_measurement_theta_min 1.46
_cell_volume 17327.0(8)
_computing_cell_refinement 'Bruker SMART'
_computing_data_collection 'Bruker SMART'
_computing_data_reduction 'Bruker SHELXTL'
_computing_molecular_graphics 'Bruker SHELXTL'
_computing_publication_material 'Bruker SHELXTL'
_computing_structure_refinement 'SHELXL-97 (Sheldrick, 1997)'
_computing_structure_solution 'SHELXS-97 (Sheldrick, 1990)'
_diffrn_ambient_temperature 293(2)
_diffrn_measured_fraction_theta_full 0.999
_diffrn_measured_fraction_theta_max 0.999
_diffrn_measurement_device_type 'CCD area detector'
_diffrn_measurement_method 'phi and omega scans'
_diffrn_radiation_monochromator graphite
_diffrn_radiation_source 'fine-focus sealed tube'
_diffrn_radiation_type MoK\a
_diffrn_radiation_wavelength 0.71073
_diffrn_reflns_av_R_equivalents 0.1468
_diffrn_reflns_av_sigmaI/netI 0.0976
_diffrn_reflns_limit_h_max 35
_diffrn_reflns_limit_h_min -35
_diffrn_reflns_limit_k_max 22
_diffrn_reflns_limit_k_min -22
_diffrn_reflns_limit_l_max 37
_diffrn_reflns_limit_l_min -37
_diffrn_reflns_number 152459
_diffrn_reflns_theta_full 25.00
_diffrn_reflns_theta_max 25.00
_diffrn_reflns_theta_min 1.46
_exptl_absorpt_coefficient_mu 13.856
_exptl_absorpt_correction_T_max 0.330
_exptl_absorpt_correction_T_min 0.124
_exptl_absorpt_correction_type empirical
_exptl_absorpt_process_details sadabs
_exptl_crystal_colour black
_exptl_crystal_density_diffrn 2.597
_exptl_crystal_density_method 'not measured'
_exptl_crystal_description Hexagonal
_exptl_crystal_F_000 12704
_exptl_crystal_size_max 0.16
_exptl_crystal_size_mid 0.14
_exptl_crystal_size_min 0.08
_refine_diff_density_max 1.520
_refine_diff_density_min -2.447
_refine_diff_density_rms 0.256
_refine_ls_extinction_method none
_refine_ls_goodness_of_fit_ref 0.852
_refine_ls_hydrogen_treatment mixed
_refine_ls_matrix_type full
_refine_ls_number_parameters 544
_refine_ls_number_reflns 15233
_refine_ls_number_restraints 5
_refine_ls_restrained_S_all 0.854
_refine_ls_R_factor_all 0.1113
_refine_ls_R_factor_gt 0.0487
_refine_ls_shift/su_max 0.001
_refine_ls_shift/su_mean 0.000
_refine_ls_structure_factor_coef Fsqd
_refine_ls_weighting_details 'calc w=1/[\s^2^(Fo^2^)+(0.0562P)^2^+0.0000P] where P=(Fo^2^+2Fc^2^)/3'
_refine_ls_weighting_scheme calc
_refine_ls_wR_factor_gt 0.1141
_refine_ls_wR_factor_ref 0.1246
_reflns_number_gt 7779
_reflns_number_total 15233
_reflns_threshold_expression >2sigma(I)
_cod_data_source_file b103610f.txt
_cod_data_source_block '[NnBu4]4[Ni24Pt14(CO)44].6THF'
_cod_depositor_comments
;
The following automatic conversions were performed:
'__cell_measurement_theta_max' tag replaced with
'_cell_measurement_theta_max'.

Automatic conversion script
Id: cif_correct_tags 1440 2010-10-19 06:21:57Z saulius 

The following automatic conversions were performed:

'_symmetry_cell_setting' value 'Orthorhombic' changed to
'orthorhombic' according to
/usr/data/users/saulius/automatic-downloads/retrospective/RSC/lib/dictionaries/cif_core.dic
dictionary named 'cif_core.dic' version 2.4.2 from 2011-04-26.

Automatic conversion script
Id: cif_fix_values 2281 2013-09-26 08:29:07Z andrius 
;
_cod_original_sg_symbol_H-M Pbca
_cod_database_code 7114698

loop_
_symmetry_equiv_pos_as_xyz
'x, y, z'
'-x+1/2, -y, z+1/2'
'-x, y+1/2, -z+1/2'
'x+1/2, -y+1/2, -z'
'-x, -y, -z'
'x-1/2, y, -z-1/2'
'x, -y-1/2, z-1/2'
'-x-1/2, y-1/2, z'

loop_
_atom_site_label
_atom_site_type_symbol
_atom_site_fract_x
_atom_site_fract_y
_atom_site_fract_z
_atom_site_U_iso_or_equiv
_atom_site_adp_type
_atom_site_occupancy
_atom_site_symmetry_multiplicity
_atom_site_calc_flag
_atom_site_refinement_flags
Pt1 Pt 0.53890(2) 0.91626(3) 0.005247(17) 0.02450(14) Uani 1 1 d .
Pt2 Pt 0.52705(2) 1.04187(3) 0.050323(17) 0.02413(14) Uani 1 1 d .
Pt3 Pt 0.54604(2) 1.04632(3) -0.033962(17) 0.02439(14) Uani 1 1 d .
Pt4 Pt 0.51965(2) 0.91154(3) 0.089836(18) 0.02925(15) Uani 1 1 d .
Pt5 Pt 0.46885(2) 0.82452(4) -0.01410(2) 0.03717(17) Uani 1 1 d .
Pt6 Pt 0.56256(2) 0.92207(4) -0.07862(2) 0.03997(18) Uani 1 1 d .
Pt7 Pt 0.61381(2) 1.01114(4) 0.02262(2) 0.03411(17) Uani 1 1 d .
Ni8 Ni 0.51243(7) 1.03712(10) 0.13060(6) 0.0296(5) Uani 1 1 d .
Ni9 Ni 0.62904(7) 1.01593(11) -0.05709(6) 0.0315(5) Uani 1 1 d .
Ni10 Ni 0.52815(7) 0.79014(10) 0.04068(6) 0.0283(4) Uani 1 1 d .
Ni11 Ni 0.59317(7) 1.00035(11) 0.09998(6) 0.0292(5) Uani 1 1 d .
Ni12 Ni 0.55406(6) 1.16756(10) -0.07364(6) 0.0257(4) Uani 1 1 d .
Ni13 Ni 0.56486(7) 1.04430(11) -0.11416(6) 0.0309(5) Uani 1 1 d .
Ni14 Ni 0.61255(7) 1.13819(11) -0.01791(6) 0.0328(5) Uani 1 1 d .
Ni15 Ni 0.51057(7) 1.15948(11) 0.09580(6) 0.0340(5) Uani 1 1 d .
Ni16 Ni 0.62307(7) 0.88481(11) -0.01895(6) 0.0328(5) Uani 1 1 d .
Ni17 Ni 0.55473(7) 0.80114(11) -0.03980(6) 0.0322(5) Uani 1 1 d .
Ni18 Ni 0.59238(7) 1.13230(11) 0.06614(6) 0.0314(5) Uani 1 1 d .
Ni19 Ni 0.59994(6) 0.87101(10) 0.05742(6) 0.0273(5) Uani 1 1 d .
O1 O 0.6894(4) 1.0017(7) 0.0853(3) 0.052(3) Uiso 1 1 d .
O2 O 0.5499(4) 1.1554(7) 0.1766(4) 0.058(3) Uiso 1 1 d .
O3 O 0.4979(5) 0.9845(8) 0.2165(4) 0.076(4) Uiso 1 1 d .
O4 O 0.6000(4) 0.9320(7) -0.1660(4) 0.055(3) Uiso 1 1 d .
O5 O 0.6421(4) 0.8200(7) 0.1346(4) 0.065(4) Uiso 1 1 d .
O6 O 0.5939(5) 1.1348(9) -0.1820(5) 0.096(5) Uiso 1 1 d .
O7 O 0.6613(5) 1.1688(8) 0.1267(4) 0.072(4) Uiso 1 1 d .
O8 O 0.6552(4) 0.7589(7) 0.0226(4) 0.055(3) Uiso 1 1 d .
O9 O 0.5387(4) 1.2895(8) -0.1298(4) 0.073(4) Uiso 1 1 d .
O10 O 0.4732(4) 0.6704(7) 0.0132(4) 0.059(3) Uiso 1 1 d .
O11 O 0.5374(4) 0.8369(7) 0.1710(4) 0.068(4) Uiso 1 1 d .
O12 O 0.5748(4) 0.6860(8) 0.0924(4) 0.067(4) Uiso 1 1 d .
O13 O 0.6017(5) 0.7903(8) -0.1177(4) 0.072(4) Uiso 1 1 d .
O14 O 0.6911(5) 1.0360(8) -0.1262(5) 0.084(5) Uiso 1 1 d .
O15 O 0.7014(6) 0.8609(10) -0.0702(5) 0.105(6) Uiso 1 1 d .
O16 O 0.6436(5) 1.2184(8) -0.0895(4) 0.074(4) Uiso 1 1 d .
O17 O 0.6170(5) 0.9968(8) 0.1884(4) 0.075(4) Uiso 1 1 d .
O18 O 0.7098(5) 1.0169(7) -0.0078(4) 0.066(4) Uiso 1 1 d .
O19 O 0.4995(6) 1.3044(11) 0.1221(6) 0.123(7) Uiso 1 1 d .
O20 O 0.5918(4) 1.2842(7) 0.0535(4) 0.065(4) Uiso 1 1 d .
O21 O 0.5802(5) 0.6498(8) -0.0368(4) 0.079(4) Uiso 1 1 d .
O22 O 0.6967(6) 1.1905(10) 0.0176(5) 0.106(6) Uiso 1 1 d .
C1 C 0.5450(6) 1.2409(11) -0.1069(6) 0.055(5) Uiso 1 1 d .
C2 C 0.5831(5) 0.9555(9) -0.1345(5) 0.040(4) Uiso 1 1 d .
C3 C 0.6499(5) 1.0009(9) 0.0766(5) 0.035(4) Uiso 1 1 d .
C4 C 0.5047(7) 1.0056(12) 0.1820(6) 0.067(6) Uiso 1 1 d .
C5 C 0.5312(6) 1.1268(10) 0.1478(5) 0.048(5) Uiso 1 1 d .
C6 C 0.5822(5) 0.8232(9) -0.0909(5) 0.039(4) Uiso 1 1 d .
C7 C 0.5811(6) 1.0985(11) -0.1531(6) 0.056(5) Uiso 1 1 d .
C8 C 0.6657(6) 1.0249(10) -0.0998(5) 0.047(5) Uiso 1 1 d .
C9 C 0.5310(6) 0.8662(9) 0.1389(5) 0.044(4) Uiso 1 1 d .
C10 C 0.5563(6) 0.7280(11) 0.0716(6) 0.056(5) Uiso 1 1 d .
C11 C 0.6255(6) 0.8437(9) 0.1035(5) 0.043(4) Uiso 1 1 d .
C12 C 0.6333(6) 1.1540(10) 0.1012(6) 0.050(5) Uiso 1 1 d .
C13 C 0.6357(6) 0.8122(10) 0.0210(5) 0.047(5) Uiso 1 1 d .
C14 C 0.4850(6) 0.7320(9) 0.0149(5) 0.043(4) Uiso 1 1 d .
C15 C 0.6697(7) 0.8714(11) -0.0493(6) 0.061(6) Uiso 1 1 d .
C16 C 0.6707(6) 1.0176(10) -0.0132(6) 0.053(5) Uiso 1 1 d .
C17 C 0.6063(6) 0.9984(11) 0.1534(6) 0.057(5) Uiso 1 1 d .
C18 C 0.6151(6) 1.1913(11) -0.0675(6) 0.056(5) Uiso 1 1 d .
C19 C 0.5790(5) 1.2213(9) 0.0468(5) 0.041(4) Uiso 1 1 d .
C20 C 0.5695(6) 0.7117(11) -0.0355(6) 0.057(5) Uiso 1 1 d .
C21 C 0.6616(6) 1.1700(11) 0.0028(6) 0.056(5) Uiso 1 1 d .
C22 C 0.5041(7) 1.2457(12) 0.1103(6) 0.062(6) Uiso 1 1 d .
N1 N 0.6367(5) 0.7203(9) -0.2304(5) 0.061(4) Uiso 1 1 d .
C23 C 0.6712(7) 0.8099(12) 0.2392(7) 0.075(7) Uiso 1 1 d .
H23A H 0.6561 0.8435 0.2204 0.090 Uiso 1 1 calc R
H23B H 0.6830 0.7709 0.2221 0.090 Uiso 1 1 calc R
C24 C 0.7112(8) 0.8484(14) 0.2604(8) 0.095(8) Uiso 1 1 d .
H24A H 0.6995 0.8874 0.2778 0.114 Uiso 1 1 calc R
H24B H 0.7267 0.8148 0.2789 0.114 Uiso 1 1 calc R
C25 C 0.7446(9) 0.8785(15) 0.2293(8) 0.111(9) Uiso 1 1 d D
H25A H 0.7558 0.8390 0.2122 0.134 Uiso 1 1 calc R
H25B H 0.7702 0.8975 0.2451 0.134 Uiso 1 1 calc R
C26 C 0.7271(11) 0.9402(19) 0.1981(10) 0.178(16) Uiso 1 1 d D
H26A H 0.7510 0.9533 0.1791 0.268 Uiso 1 1 calc R
H26B H 0.7181 0.9815 0.2143 0.268 Uiso 1 1 calc R
H26C H 0.7016 0.9227 0.1823 0.268 Uiso 1 1 calc R
C27 C 0.6627(7) 0.7795(11) -0.2054(6) 0.065(6) Uiso 1 1 d .
H27A H 0.6422 0.7983 -0.1841 0.078 Uiso 1 1 calc R
H27B H 0.6875 0.7563 -0.1906 0.078 Uiso 1 1 calc R
C28 C 0.6815(7) 0.8408(11) -0.2286(6) 0.069(6) Uiso 1 1 d .
H28A H 0.6573 0.8698 -0.2406 0.083 Uiso 1 1 calc R
H28B H 0.7009 0.8243 -0.2514 0.083 Uiso 1 1 calc R
C29 C 0.7105(8) 0.8874(13) -0.1947(7) 0.088(7) Uiso 1 1 d .
H29A H 0.6924 0.8976 -0.1699 0.106 Uiso 1 1 calc R
H29B H 0.7375 0.8613 -0.1861 0.106 Uiso 1 1 calc R
C30 C 0.7227(10) 0.9538(17) -0.2164(10) 0.151(13) Uiso 1 1 d .
H30A H 0.7394 0.9843 -0.1975 0.226 Uiso 1 1 calc R
H30B H 0.6956 0.9781 -0.2254 0.226 Uiso 1 1 calc R
H30C H 0.7411 0.9427 -0.2406 0.226 Uiso 1 1 calc R
C31 C 0.6021(7) 0.7461(13) 0.2422(7) 0.086(7) Uiso 1 1 d .
H31A H 0.6170 0.7102 0.2247 0.103 Uiso 1 1 calc R
H31B H 0.5900 0.7827 0.2235 0.103 Uiso 1 1 calc R
C32 C 0.4379(7) 1.2097(12) 0.2346(7) 0.078(7) Uiso 1 1 d .
H32A H 0.4503 1.2433 0.2142 0.094 Uiso 1 1 calc R
H32B H 0.4265 1.1684 0.2192 0.094 Uiso 1 1 calc R
C33 C 0.4785(10) 1.1832(16) 0.2661(9) 0.125(11) Uiso 1 1 d .
H33A H 0.5020 1.1585 0.2502 0.151 Uiso 1 1 calc R
H33B H 0.4920 1.2240 0.2804 0.151 Uiso 1 1 calc R
C34 C 0.4567(11) 1.1323(18) 0.2978(10) 0.170(15) Uiso 1 1 d .
H34A H 0.4792 1.1156 0.3173 0.255 Uiso 1 1 calc R
H34B H 0.4438 1.0920 0.2831 0.255 Uiso 1 1 calc R
H34C H 0.4332 1.1573 0.3129 0.255 Uiso 1 1 calc R
C35 C 0.6192(7) 0.6679(11) -0.1992(6) 0.069(6) Uiso 1 1 d .
H35A H 0.6007 0.6940 -0.1790 0.083 Uiso 1 1 calc R
H35B H 0.6450 0.6486 -0.1839 0.083 Uiso 1 1 calc R
C36 C 0.5912(9) 0.6045(14) -0.2156(8) 0.099(8) Uiso 1 1 d .
H36A H 0.5612 0.6209 -0.2236 0.119 Uiso 1 1 calc R
H36B H 0.6057 0.5841 -0.2404 0.119 Uiso 1 1 calc R
C37 C 0.5874(12) 0.5486(19) -0.1821(10) 0.153(13) Uiso 1 1 d D
H37A H 0.6177 0.5323 -0.1749 0.183 Uiso 1 1 calc R
H37B H 0.5746 0.5708 -0.1571 0.183 Uiso 1 1 calc R
C38 C 0.5611(16) 0.488(2) -0.1925(14) 0.28(3) Uiso 1 1 d D
H38A H 0.5599 0.4564 -0.1688 0.414 Uiso 1 1 calc R
H38B H 0.5744 0.4641 -0.2162 0.414 Uiso 1 1 calc R
H38C H 0.5309 0.5037 -0.1997 0.414 Uiso 1 1 calc R
N2 N 0.6506(6) 1.4687(9) 0.0347(5) 0.065(5) Uiso 1 1 d .
C39 C 0.6730(7) 0.5392(11) 0.0488(6) 0.069(6) Uiso 1 1 d .
H39A H 0.7032 0.5407 0.0366 0.083 Uiso 1 1 calc R
H39B H 0.6559 0.5786 0.0365 0.083 Uiso 1 1 calc R
C40 C 0.6774(7) 0.5532(12) 0.0939(6) 0.071(6) Uiso 1 1 d .
H40A H 0.6924 0.5126 0.1070 0.086 Uiso 1 1 calc R
H40B H 0.6473 0.5570 0.1061 0.086 Uiso 1 1 calc R
C41 C 0.7040(7) 0.6220(12) 0.1044(6) 0.075(7) Uiso 1 1 d .
H41A H 0.6914 0.6620 0.0886 0.090 Uiso 1 1 calc R
H41B H 0.7354 0.6160 0.0956 0.090 Uiso 1 1 calc R
C42 C 0.7025(8) 0.6398(14) 0.1528(8) 0.111(9) Uiso 1 1 d D
H42A H 0.7192 0.6832 0.1581 0.166 Uiso 1 1 calc R
H42B H 0.7158 0.6009 0.1684 0.166 Uiso 1 1 calc R
H42C H 0.6715 0.6462 0.1615 0.166 Uiso 1 1 calc R
C43 C 0.3963(7) 0.5373(11) -0.0517(6) 0.065(6) Uiso 1 1 d D
H43A H 0.4087 0.5837 -0.0436 0.078 Uiso 1 1 calc R
H43B H 0.3948 0.5362 -0.0823 0.078 Uiso 1 1 calc R
C44 C 0.4291(8) 0.4784(13) -0.0370(7) 0.085(7) Uiso 1 1 d .
H44A H 0.4188 0.4317 -0.0468 0.103 Uiso 1 1 calc R
H44B H 0.4305 0.4774 -0.0064 0.103 Uiso 1 1 calc R
C45 C 0.4778(11) 0.4962(19) -0.0562(10) 0.147(13) Uiso 1 1 d .
H45A H 0.4875 0.5393 -0.0415 0.176 Uiso 1 1 calc R
H45B H 0.4973 0.4579 -0.0459 0.176 Uiso 1 1 calc R
C46 C 0.4903(15) 0.506(2) -0.0937(13) 0.25(2) Uiso 1 1 d .
H46A H 0.5221 0.5171 -0.0942 0.378 Uiso 1 1 calc R
H46B H 0.4735 0.5450 -0.1058 0.378 Uiso 1 1 calc R
H46C H 0.4850 0.4629 -0.1097 0.378 Uiso 1 1 calc R
C47 C 0.6522(8) 1.4713(13) -0.0134(7) 0.093(8) Uiso 1 1 d D
H47A H 0.6349 1.5127 -0.0229 0.111 Uiso 1 1 calc R
H47B H 0.6834 1.4782 -0.0222 0.111 Uiso 1 1 calc R
C48 C 0.6336(9) 1.4044(14) -0.0350(7) 0.101(9) Uiso 1 1 d D
H48A H 0.6025 1.3964 -0.0261 0.122 Uiso 1 1 calc R
H48B H 0.6514 1.3628 -0.0267 0.122 Uiso 1 1 calc R
C49 C 0.6354(9) 1.4134(15) -0.0835(8) 0.107(9) Uiso 1 1 d .
H49A H 0.6175 1.3755 -0.0964 0.128 Uiso 1 1 calc R
H49B H 0.6215 1.4591 -0.0909 0.128 Uiso 1 1 calc R
C50 C 0.6802(9) 1.4113(16) -0.1005(9) 0.138(12) Uiso 1 1 d .
H50A H 0.6789 1.4175 -0.1306 0.207 Uiso 1 1 calc R
H50B H 0.6939 1.3657 -0.0941 0.207 Uiso 1 1 calc R
H50C H 0.6981 1.4492 -0.0883 0.207 Uiso 1 1 calc R
C51 C 0.6767(7) 1.4072(12) 0.0540(6) 0.071(6) Uiso 1 1 d .
H51A H 0.6604 1.3633 0.0473 0.085 Uiso 1 1 calc R
H51B H 0.6752 1.4130 0.0844 0.085 Uiso 1 1 calc R
C52 C 0.7291(9) 1.3940(16) 0.0419(9) 0.124(11) Uiso 1 1 d .
H52A H 0.7318 1.3835 0.0120 0.148 Uiso 1 1 calc R
H52B H 0.7467 1.4368 0.0480 0.148 Uiso 1 1 calc R
C53 C 0.7466(12) 1.3310(19) 0.0678(11) 0.157(14) Uiso 1 1 d D
H53A H 0.7308 1.2883 0.0580 0.188 Uiso 1 1 calc R
H53B H 0.7783 1.3246 0.0605 0.188 Uiso 1 1 calc R
C54 C 0.7443(13) 1.331(2) 0.1050(12) 0.22(2) Uiso 1 1 d D
H54A H 0.7558 1.2866 0.1159 0.330 Uiso 1 1 calc R
H54B H 0.7132 1.3369 0.1134 0.330 Uiso 1 1 calc R
H54C H 0.7619 1.3704 0.1160 0.330 Uiso 1 1 calc R
O23 O 0.7982(8) 0.7231(14) 0.2657(8) 0.161(9) Uiso 1 1 d .
C55 C 0.6845(12) 1.180(2) 0.2342(11) 0.165(15) Uiso 1 1 d .
H55A H 0.7062 1.1437 0.2260 0.198 Uiso 1 1 calc R
H55B H 0.6769 1.2089 0.2095 0.198 Uiso 1 1 calc R
C56 C 0.6443(11) 1.1481(19) 0.2520(10) 0.154(13) Uiso 1 1 d .
H56A H 0.6502 1.0985 0.2597 0.185 Uiso 1 1 calc R
H56B H 0.6198 1.1490 0.2316 0.185 Uiso 1 1 calc R
C57 C 0.6320(10) 1.3104(17) -0.2107(10) 0.129(11) Uiso 1 1 d .
H57A H 0.6246 1.3422 -0.1874 0.155 Uiso 1 1 calc R
H57B H 0.6059 1.2801 -0.2165 0.155 Uiso 1 1 calc R
C58 C 0.6708(11) 1.2675(18) -0.2008(10) 0.145(13) Uiso 1 1 d .
H58A H 0.6842 1.2831 -0.1743 0.174 Uiso 1 1 calc R
H58B H 0.6624 1.2173 -0.1982 0.174 Uiso 1 1 calc R
O24 O 0.6284(12) 0.4600(19) 0.1855(11) 0.251(15) Uiso 1 1 d .
C59 C 0.5991(17) 1.075(3) -0.2793(15) 0.25(2) Uiso 1 1 d .
H59A H 0.5753 1.0428 -0.2701 0.298 Uiso 1 1 calc R
H59B H 0.6177 1.0879 -0.2551 0.298 Uiso 1 1 calc R
C60 C 0.5817(13) 1.366(2) 0.2030(13) 0.191(18) Uiso 1 1 d .
H60A H 0.5513 1.3761 0.1927 0.229 Uiso 1 1 calc R
H60B H 0.5803 1.3274 0.2233 0.229 Uiso 1 1 calc R
C61 C 0.6153(11) 1.3454(18) 0.1639(10) 0.148(13) Uiso 1 1 d .
H61A H 0.6394 1.3130 0.1725 0.178 Uiso 1 1 calc R
H61B H 0.5989 1.3251 0.1401 0.178 Uiso 1 1 calc R
C62 C 0.6302(7) 0.4109(12) 0.1562(6) 0.064(6) Uiso 1 1 d .
H62A H 0.6617 0.4067 0.1475 0.077 Uiso 1 1 calc R
H62B H 0.6135 0.4290 0.1320 0.077 Uiso 1 1 calc R
O25 O 0.7518(8) 1.1848(14) -0.0726(8) 0.186(10) Uiso 1 1 d .
C63 C 0.7606(9) 1.1893(15) -0.1209(8) 0.112(9) Uiso 1 1 d .
H63A H 0.7346 1.1713 -0.1365 0.134 Uiso 1 1 calc R
H63B H 0.7662 1.2387 -0.1294 0.134 Uiso 1 1 calc R
C64 C 0.7032(6) 0.6488(11) -0.1280(6) 0.059(5) Uiso 1 1 d .
H64A H 0.7127 0.6021 -0.1385 0.070 Uiso 1 1 calc R
H64B H 0.6844 0.6712 -0.1495 0.070 Uiso 1 1 calc R
C65 C 0.6782(10) 0.6399(18) -0.0917(10) 0.147(13) Uiso 1 1 d .
H65A H 0.6551 0.6769 -0.0895 0.177 Uiso 1 1 calc R
H65B H 0.6635 0.5932 -0.0916 0.177 Uiso 1 1 calc R
C66 C 0.7081(8) 0.6452(15) -0.0591(8) 0.101(9) Uiso 1 1 d .
H66A H 0.7168 0.5974 -0.0498 0.121 Uiso 1 1 calc R
H66B H 0.6938 0.6698 -0.0356 0.121 Uiso 1 1 calc R

loop_
_atom_site_aniso_label
_atom_site_aniso_U_11
_atom_site_aniso_U_22
_atom_site_aniso_U_33
_atom_site_aniso_U_23
_atom_site_aniso_U_13
_atom_site_aniso_U_12
Pt1 0.0325(3) 0.0172(3) 0.0238(3) 0.0019(2) 0.0020(3) -0.0013(3)
Pt2 0.0327(3) 0.0185(3) 0.0212(3) 0.0007(2) 0.0019(3) -0.0038(3)
Pt3 0.0333(3) 0.0177(3) 0.0222(3) 0.0013(2) 0.0027(3) -0.0027(3)
Pt4 0.0407(4) 0.0228(3) 0.0243(3) 0.0044(3) 0.0002(3) -0.0024(3)
Pt5 0.0479(4) 0.0278(4) 0.0358(4) 0.0011(3) 0.0027(3) -0.0046(3)
Pt6 0.0504(4) 0.0331(4) 0.0364(4) -0.0006(3) 0.0043(3) -0.0029(3)
Pt7 0.0387(4) 0.0292(4) 0.0345(4) -0.0001(3) 0.0012(3) -0.0022(3)
Ni8 0.0449(12) 0.0243(11) 0.0195(10) 0.0002(8) 0.0019(9) -0.0047(9)
Ni9 0.0364(12) 0.0270(12) 0.0311(11) -0.0009(9) 0.0041(9) -0.0045(9)
Ni10 0.0381(11) 0.0195(10) 0.0271(10) 0.0021(8) 0.0001(9) -0.0033(9)
Ni11 0.0338(11) 0.0281(12) 0.0258(10) 0.0039(9) -0.0017(9) -0.0025(9)
Ni12 0.0339(11) 0.0180(11) 0.0252(10) 0.0044(8) 0.0018(9) -0.0053(8)
Ni13 0.0423(12) 0.0259(12) 0.0244(10) 0.0001(8) 0.0042(9) -0.0052(10)
Ni14 0.0382(12) 0.0256(12) 0.0345(11) 0.0028(9) 0.0040(10) -0.0071(10)
Ni15 0.0455(13) 0.0271(12) 0.0295(11) -0.0020(9) 0.0023(10) -0.0050(10)
Ni16 0.0374(12) 0.0264(12) 0.0347(11) -0.0004(9) 0.0030(10) 0.0023(9)
Ni17 0.0450(13) 0.0201(11) 0.0314(11) 0.0000(9) 0.0064(10) -0.0012(9)
Ni18 0.0380(12) 0.0226(11) 0.0334(11) -0.0014(9) -0.0019(10) -0.0057(9)
Ni19 0.0334(11) 0.0227(11) 0.0259(10) 0.0035(8) -0.0005(9) 0.0023(9)

loop_
_atom_type_symbol
_atom_type_description
_atom_type_scat_dispersion_real
_atom_type_scat_dispersion_imag
_atom_type_scat_source
C C 0.0033 0.0016 'International Tables Vol C Tables 4.2.6.8 and 6.1.1.4'
N N 0.0061 0.0033 'International Tables Vol C Tables 4.2.6.8 and 6.1.1.4'
O O 0.0106 0.0060 'International Tables Vol C Tables 4.2.6.8 and 6.1.1.4'
Ni Ni 0.3393 1.1124 'International Tables Vol C Tables 4.2.6.8 and 6.1.1.4'
Pt Pt -1.7033 8.3905 'International Tables Vol C Tables 4.2.6.8 and 6.1.1.4'
H H 0.0000 0.0000 'International Tables Vol C Tables 4.2.6.8 and 6.1.1.4'

loop_
_geom_angle_atom_site_label_1
_geom_angle_atom_site_label_2
_geom_angle_atom_site_label_3
_geom_angle
_geom_angle_site_symmetry_1
_geom_angle_site_symmetry_3
Ni19 Pt1 Ni17 87.59(6) . .
Ni19 Pt1 Ni10 61.24(6) . .
Ni17 Pt1 Ni10 61.47(6) . .
Ni19 Pt1 Ni16 57.54(6) . .
Ni17 Pt1 Ni16 59.78(6) . .
Ni10 Pt1 Ni16 92.26(6) . .
Ni19 Pt1 Pt3 121.75(5) . .
Ni17 Pt1 Pt3 117.64(5) . .
Ni10 Pt1 Pt3 177.01(5) . .
Ni16 Pt1 Pt3 89.53(5) . .
Ni19 Pt1 Pt2 177.50(5) . 5_675
Ni17 Pt1 Pt2 90.51(5) . 5_675
Ni10 Pt1 Pt2 116.39(5) . 5_675
Ni16 Pt1 Pt2 122.68(5) . 5_675
Pt3 Pt1 Pt2 60.63(2) . 5_675
Ni19 Pt1 Pt4 60.57(5) . .
Ni17 Pt1 Pt4 122.98(5) . .
Ni10 Pt1 Pt4 61.79(5) . .
Ni16 Pt1 Pt4 117.87(5) . .
Pt3 Pt1 Pt4 119.32(3) . .
Pt2 Pt1 Pt4 119.40(3) 5_675 .
Ni19 Pt1 Pt5 117.64(5) . .
Ni17 Pt1 Pt5 60.28(5) . .
Ni10 Pt1 Pt5 56.54(5) . .
Ni16 Pt1 Pt5 120.01(5) . .
Pt3 Pt1 Pt5 120.47(3) . .
Pt2 Pt1 Pt5 59.94(2) 5_675 .
Pt4 Pt1 Pt5 92.43(3) . .
Ni19 Pt1 Pt6 117.00(5) . .
Ni17 Pt1 Pt6 57.28(5) . .
Ni10 Pt1 Pt6 118.69(5) . .
Ni16 Pt1 Pt6 59.59(5) . .
Pt3 Pt1 Pt6 60.36(2) . .
Pt2 Pt1 Pt6 63.10(2) 5_675 .
Pt4 Pt1 Pt6 177.22(3) . .
Pt5 Pt1 Pt6 89.98(3) . .
Ni19 Pt1 Pt3 120.30(5) . 5_675
Ni17 Pt1 Pt3 123.33(5) . 5_675
Ni10 Pt1 Pt3 88.55(5) . 5_675
Ni16 Pt1 Pt3 176.66(5) . 5_675
Pt3 Pt1 Pt3 89.80(2) . 5_675
Pt2 Pt1 Pt3 59.61(2) 5_675 5_675
Pt4 Pt1 Pt3 59.79(2) . 5_675
Pt5 Pt1 Pt3 63.06(2) . 5_675
Pt6 Pt1 Pt3 122.69(3) . 5_675
Ni19 Pt1 Pt2 91.89(5) . .
Ni17 Pt1 Pt2 176.26(5) . .
Ni10 Pt1 Pt2 121.39(5) . .
Ni16 Pt1 Pt2 116.93(5) . .
Pt3 Pt1 Pt2 59.65(2) . .
Pt2 Pt1 Pt2 90.11(2) 5_675 .
Pt4 Pt1 Pt2 59.67(2) . .
Pt5 Pt1 Pt2 123.06(3) . .
Pt6 Pt1 Pt2 119.92(3) . .
Pt3 Pt1 Pt2 60.01(2) 5_675 .
Ni19 Pt1 Pt7 62.82(5) . .
Ni17 Pt1 Pt7 117.96(5) . .
Ni10 Pt1 Pt7 124.03(5) . .
Ni16 Pt1 Pt7 58.31(5) . .
Pt3 Pt1 Pt7 58.96(2) . .
Pt2 Pt1 Pt7 119.58(3) 5_675 .
Pt4 Pt1 Pt7 89.53(2) . .
Pt5 Pt1 Pt7 177.92(3) . .
Pt6 Pt1 Pt7 88.04(3) . .
Pt3 Pt1 Pt7 118.66(3) 5_675 .
Pt2 Pt1 Pt7 58.65(2) . .
Ni8 Pt2 Ni18 87.49(6) . .
Ni8 Pt2 Ni11 61.51(6) . .
Ni18 Pt2 Ni11 61.63(6) . .
Ni8 Pt2 Ni15 57.64(6) . .
Ni18 Pt2 Ni15 60.07(6) . .
Ni11 Pt2 Ni15 93.04(6) . .
Ni8 Pt2 Pt3 177.76(6) . .
Ni18 Pt2 Pt3 90.96(5) . .
Ni11 Pt2 Pt3 116.31(5) . .
Ni15 Pt2 Pt3 122.79(5) . .
Ni8 Pt2 Pt1 121.66(5) . 5_675
Ni18 Pt2 Pt1 117.74(5) . 5_675
Ni11 Pt2 Pt1 176.83(5) . 5_675
Ni15 Pt2 Pt1 89.11(5) . 5_675
Pt3 Pt2 Pt1 60.52(2) . 5_675
Ni8 Pt2 Pt4 60.38(5) . .
Ni18 Pt2 Pt4 122.86(5) . .
Ni11 Pt2 Pt4 61.58(5) . .
Ni15 Pt2 Pt4 117.74(5) . .
Pt3 Pt2 Pt4 119.38(3) . .
Pt1 Pt2 Pt4 119.32(3) 5_675 .
Ni8 Pt2 Pt5 116.81(5) . 5_675
Ni18 Pt2 Pt5 57.49(5) . 5_675
Ni11 Pt2 Pt5 119.05(5) . 5_675
Ni15 Pt2 Pt5 59.32(5) . 5_675
Pt3 Pt2 Pt5 63.49(2) . 5_675
Pt1 Pt2 Pt5 60.25(2) 5_675 5_675
Pt4 Pt2 Pt5 176.75(3) . 5_675
Ni8 Pt2 Pt3 91.97(5) . 5_675
Ni18 Pt2 Pt3 176.21(5) . 5_675
Ni11 Pt2 Pt3 121.27(5) . 5_675
Ni15 Pt2 Pt3 116.58(5) . 5_675
Pt3 Pt2 Pt3 89.69(2) . 5_675
Pt1 Pt2 Pt3 59.52(2) 5_675 5_675
Pt4 Pt2 Pt3 59.79(2) . 5_675
Pt5 Pt2 Pt3 119.68(3) 5_675 5_675
Ni8 Pt2 Pt1 120.13(5) . .
Ni18 Pt2 Pt1 123.51(5) . .
Ni11 Pt2 Pt1 88.11(5) . .
Ni15 Pt2 Pt1 176.24(5) . .
Pt3 Pt2 Pt1 59.58(2) . .
Pt1 Pt2 Pt1 89.89(2) 5_675 .
Pt4 Pt2 Pt1 59.81(2) . .
Pt5 Pt2 Pt1 123.05(3) 5_675 .
Pt3 Pt2 Pt1 59.89(2) 5_675 .
Ni8 Pt2 Pt7 117.41(5) . .
Ni18 Pt2 Pt7 60.67(5) . .
Ni11 Pt2 Pt7 56.03(4) . .
Ni15 Pt2 Pt7 120.68(5) . .
Pt3 Pt2 Pt7 60.38(2) . .
Pt1 Pt2 Pt7 120.82(3) 5_675 .
Pt4 Pt2 Pt7 92.06(3) . .
Pt5 Pt2 Pt7 90.78(3) 5_675 .
Pt3 Pt2 Pt7 122.74(3) 5_675 .
Pt1 Pt2 Pt7 62.85(2) . .
Ni8 Pt2 Pt6 63.03(5) . 5_675
Ni18 Pt2 Pt6 118.03(5) . 5_675
Ni11 Pt2 Pt6 124.50(5) . 5_675
Ni15 Pt2 Pt6 58.08(5) . 5_675
Pt3 Pt2 Pt6 119.17(3) . 5_675
Pt1 Pt2 Pt6 58.66(2) 5_675 5_675
Pt4 Pt2 Pt6 89.47(3) . 5_675
Pt5 Pt2 Pt6 87.67(3) 5_675 5_675
Pt3 Pt2 Pt6 58.53(2) 5_675 5_675
Pt1 Pt2 Pt6 118.42(3) . 5_675
Pt7 Pt2 Pt6 178.40(3) . 5_675
Ni12 Pt3 Ni13 61.28(6) . .
Ni12 Pt3 Ni9 88.10(6) . .
Ni13 Pt3 Ni9 61.56(6) . .
Ni12 Pt3 Ni14 57.63(6) . .
Ni13 Pt3 Ni14 92.22(6) . .
Ni9 Pt3 Ni14 60.05(6) . .
Ni12 Pt3 Pt1 177.89(5) . .
Ni13 Pt3 Pt1 116.65(5) . .
Ni9 Pt3 Pt1 90.47(5) . .
Ni14 Pt3 Pt1 122.79(5) . .
Ni12 Pt3 Pt2 121.29(5) . .
Ni13 Pt3 Pt2 177.39(5) . .
Ni9 Pt3 Pt2 117.34(5) . .
Ni14 Pt3 Pt2 89.07(5) . .
Pt1 Pt3 Pt2 60.77(2) . .
Ni12 Pt3 Pt4 60.15(4) . 5_675
Ni13 Pt3 Pt4 61.56(5) . 5_675
Ni9 Pt3 Pt4 122.86(5) . 5_675
Ni14 Pt3 Pt4 117.58(5) . 5_675
Pt1 Pt3 Pt4 119.57(3) . 5_675
Pt2 Pt3 Pt4 119.72(3) . 5_675
Ni12 Pt3 Pt6 117.70(5) . .
Ni13 Pt3 Pt6 56.50(5) . .
Ni9 Pt3 Pt6 60.61(5) . .
Ni14 Pt3 Pt6 120.58(5) . .
Pt1 Pt3 Pt6 60.21(2) . .
Pt2 Pt3 Pt6 120.90(3) . .
Pt4 Pt3 Pt6 91.91(3) 5_675 .
Ni12 Pt3 Pt1 91.34(5) . 5_675
Ni13 Pt3 Pt1 121.36(5) . 5_675
Ni9 Pt3 Pt1 176.14(5) . 5_675
Ni14 Pt3 Pt1 116.54(5) . 5_675
Pt1 Pt3 Pt1 90.20(2) . 5_675
Pt2 Pt3 Pt1 59.87(2) . 5_675
Pt4 Pt3 Pt1 59.85(2) 5_675 5_675
Pt6 Pt3 Pt1 122.87(3) . 5_675
Ni12 Pt3 Pt2 119.84(5) . 5_675
Ni13 Pt3 Pt2 88.55(5) . 5_675
Ni9 Pt3 Pt2 123.37(5) . 5_675
Ni14 Pt3 Pt2 176.27(5) . 5_675
Pt1 Pt3 Pt2 59.85(2) . 5_675
Pt2 Pt3 Pt2 90.31(2) . 5_675
Pt4 Pt3 Pt2 59.72(2) 5_675 5_675
Pt6 Pt3 Pt2 62.78(2) . 5_675
Pt1 Pt3 Pt2 60.10(2) 5_675 5_675
Ni12 Pt3 Pt7 117.03(5) . .
Ni13 Pt3 Pt7 118.41(5) . .
Ni9 Pt3 Pt7 56.90(5) . .
Ni14 Pt3 Pt7 59.54(5) . .
Pt1 Pt3 Pt7 63.28(2) . .
Pt2 Pt3 Pt7 60.44(2) . .
Pt4 Pt3 Pt7 177.02(3) 5_675 .
Pt6 Pt3 Pt7 90.37(3) . .
Pt1 Pt3 Pt7 120.23(3) 5_675 .
Pt2 Pt3 Pt7 123.12(3) 5_675 .
Ni12 Pt3 Pt5 62.89(5) . 5_675
Ni13 Pt3 Pt5 124.16(5) . 5_675
Ni9 Pt3 Pt5 118.11(5) . 5_675
Ni14 Pt3 Pt5 58.22(5) . 5_675
Pt1 Pt3 Pt5 119.19(3) . 5_675
Pt2 Pt3 Pt5 58.43(2) . 5_675
Pt4 Pt3 Pt5 89.72(3) 5_675 5_675
Pt6 Pt3 Pt5 178.33(3) . 5_675
Pt1 Pt3 Pt5 58.37(2) 5_675 5_675
Pt2 Pt3 Pt5 118.46(3) 5_675 5_675
Pt7 Pt3 Pt5 87.99(3) . 5_675
C9 Pt4 Ni12 93.4(5) . 5_675
C9 Pt4 Ni8 90.4(5) . .
Ni12 Pt4 Ni8 120.51(6) 5_675 .
C9 Pt4 Ni19 92.0(5) . .
Ni12 Pt4 Ni19 119.23(6) 5_675 .
Ni8 Pt4 Ni19 119.92(6) . .
C9 Pt4 Ni13 93.8(5) . 5_675
Ni12 Pt4 Ni13 58.57(6) 5_675 5_675
Ni8 Pt4 Ni13 61.95(6) . 5_675
Ni19 Pt4 Ni13 173.88(6) . 5_675
C9 Pt4 Pt2 142.7(5) . .
Ni12 Pt4 Pt2 117.66(5) 5_675 .
Ni8 Pt4 Pt2 56.93(4) . .
Ni19 Pt4 Pt2 90.19(5) . .
Ni13 Pt4 Pt2 86.30(5) 5_675 .
C9 Pt4 Pt3 145.4(5) . 5_675
Ni12 Pt4 Pt3 57.21(4) 5_675 5_675
Ni8 Pt4 Pt3 90.34(5) . 5_675
Ni19 Pt4 Pt3 117.15(5) . 5_675
Ni13 Pt4 Pt3 56.73(4) 5_675 5_675
Pt2 Pt4 Pt3 60.49(2) . 5_675
C9 Pt4 Pt1 145.2(5) . .
Ni12 Pt4 Pt1 89.91(4) 5_675 .
Ni8 Pt4 Pt1 117.40(5) . .
Ni19 Pt4 Pt1 56.84(4) . .
Ni13 Pt4 Pt1 117.04(5) 5_675 .
Pt2 Pt4 Pt1 60.52(2) . .
Pt3 Pt4 Pt1 60.36(2) 5_675 .
C9 Pt4 Ni11 92.0(5) . .
Ni12 Pt4 Ni11 174.63(6) 5_675 .
Ni8 Pt4 Ni11 58.76(6) . .
Ni19 Pt4 Ni11 61.17(6) . .
Ni13 Pt4 Ni11 120.41(6) 5_675 .
Pt2 Pt4 Ni11 57.15(4) . .
Pt3 Pt4 Ni11 117.54(5) 5_675 .
Pt1 Pt4 Ni11 86.08(4) . .
C9 Pt4 Ni10 95.0(5) . .
Ni12 Pt4 Ni10 60.96(6) 5_675 .
Ni8 Pt4 Ni10 174.33(6) . .
Ni19 Pt4 Ni10 58.27(6) . .
Ni13 Pt4 Ni10 119.23(6) 5_675 .
Pt2 Pt4 Ni10 117.40(4) . .
Pt3 Pt4 Ni10 86.19(5) 5_675 .
Pt1 Pt4 Ni10 56.95(4) . .
Ni11 Pt4 Ni10 119.19(6) . .
C19 Pt5 C14 92.3(7) 5_675 .
C19 Pt5 Ni10 138.6(5) 5_675 .
C14 Pt5 Ni10 46.4(5) . .
C19 Pt5 Ni18 44.6(5) 5_675 5_675
C14 Pt5 Ni18 136.6(5) . 5_675
Ni10 Pt5 Ni18 175.70(7) . 5_675
C19 Pt5 Ni15 72.5(5) 5_675 5_675
C14 Pt5 Ni15 119.0(5) . 5_675
Ni10 Pt5 Ni15 122.12(7) . 5_675
Ni18 Pt5 Ni15 60.32(7) 5_675 5_675
C19 Pt5 Ni17 116.8(5) 5_675 .
C14 Pt5 Ni17 77.1(5) . .
Ni10 Pt5 Ni17 61.31(6) . .
Ni18 Pt5 Ni17 121.07(7) 5_675 .
Ni15 Pt5 Ni17 60.82(6) 5_675 .
C19 Pt5 Ni14 70.5(5) 5_675 5_675
C14 Pt5 Ni14 105.0(5) . 5_675
Ni10 Pt5 Ni14 114.82(7) . 5_675
Ni18 Pt5 Ni14 62.35(6) 5_675 5_675
Ni15 Pt5 Ni14 122.50(7) 5_675 5_675
Ni17 Pt5 Ni14 172.50(7) . 5_675
C19 Pt5 Pt2 101.9(5) 5_675 5_675
C14 Pt5 Pt2 163.4(5) . 5_675
Ni10 Pt5 Pt2 118.89(5) . 5_675
Ni18 Pt5 Pt2 58.65(5) 5_675 5_675
Ni15 Pt5 Pt2 58.93(5) 5_675 5_675
Ni17 Pt5 Pt2 88.76(5) . 5_675
Ni14 Pt5 Pt2 87.91(5) 5_675 5_675
C19 Pt5 Pt1 159.3(5) 5_675 .
C14 Pt5 Pt1 104.6(5) . .
Ni10 Pt5 Pt1 59.17(5) . .
Ni18 Pt5 Pt1 118.46(5) 5_675 .
Ni15 Pt5 Pt1 88.63(5) 5_675 .
Ni17 Pt5 Pt1 57.41(5) . .
Ni14 Pt5 Pt1 115.19(5) 5_675 .
Pt2 Pt5 Pt1 59.81(2) 5_675 .
C19 Pt5 Ni12 111.5(5) 5_675 5_675
C14 Pt5 Ni12 69.9(5) . 5_675
Ni10 Pt5 Ni12 60.88(6) . 5_675
Ni18 Pt5 Ni12 116.10(6) 5_675 5_675
Ni15 Pt5 Ni12 170.65(6) 5_675 5_675
Ni17 Pt5 Ni12 121.54(6) . 5_675
Ni14 Pt5 Ni12 53.97(6) 5_675 5_675
Pt2 Pt5 Ni12 111.72(5) 5_675 5_675
Pt1 Pt5 Ni12 85.93(4) . 5_675
C19 Pt5 Pt3 122.4(5) 5_675 5_675
C14 Pt5 Pt3 120.6(5) . 5_675
Ni10 Pt5 Pt3 87.35(5) . 5_675
Ni18 Pt5 Pt3 88.35(5) 5_675 5_675
Ni15 Pt5 Pt3 116.98(5) 5_675 5_675
Ni17 Pt5 Pt3 115.96(5) . 5_675
Ni14 Pt5 Pt3 56.67(5) 5_675 5_675
Pt2 Pt5 Pt3 58.07(2) 5_675 5_675
Pt1 Pt5 Pt3 58.57(2) . 5_675
Ni12 Pt5 Pt3 53.68(4) 5_675 5_675
C6 Pt6 C2 91.5(7) . .
C6 Pt6 Ni13 137.9(5) . .
C2 Pt6 Ni13 46.5(5) . .
C6 Pt6 Ni17 45.9(5) . .
C2 Pt6 Ni17 137.0(5) . .
Ni13 Pt6 Ni17 175.71(7) . .
C6 Pt6 Ni16 72.7(5) . .
C2 Pt6 Ni16 120.5(5) . .
Ni13 Pt6 Ni16 121.65(7) . .
Ni17 Pt6 Ni16 59.92(6) . .
C6 Pt6 Ni15 70.7(5) . 5_675
C2 Pt6 Ni15 104.0(5) . 5_675
Ni13 Pt6 Ni15 115.87(7) . 5_675
Ni17 Pt6 Ni15 62.12(7) . 5_675
Ni16 Pt6 Ni15 121.89(7) . 5_675
C6 Pt6 Ni9 116.0(5) . .
C2 Pt6 Ni9 78.5(5) . .
Ni13 Pt6 Ni9 61.03(6) . .
Ni17 Pt6 Ni9 120.48(7) . .
Ni16 Pt6 Ni9 60.64(6) . .
Ni15 Pt6 Ni9 172.98(7) 5_675 .
C6 Pt6 Pt1 103.2(5) . .
C2 Pt6 Pt1 163.4(5) . .
Ni13 Pt6 Pt1 118.08(5) . .
Ni17 Pt6 Pt1 58.75(5) . .
Ni16 Pt6 Pt1 58.62(5) . .
Ni15 Pt6 Pt1 88.28(5) 5_675 .
Ni9 Pt6 Pt1 88.04(5) . .
C6 Pt6 Pt3 159.8(5) . .
C2 Pt6 Pt3 104.6(5) . .
Ni13 Pt6 Pt3 58.72(5) . .
Ni17 Pt6 Pt3 118.18(5) . .
Ni16 Pt6 Pt3 88.43(5) . .
Ni15 Pt6 Pt3 115.79(5) 5_675 .
Ni9 Pt6 Pt3 57.21(5) . .
Pt1 Pt6 Pt3 59.43(2) . .
C6 Pt6 Ni8 111.3(5) . 5_675
C2 Pt6 Ni8 68.7(5) . 5_675
Ni13 Pt6 Ni8 61.80(6) . 5_675
Ni17 Pt6 Ni8 115.95(7) . 5_675
Ni16 Pt6 Ni8 170.36(6) . 5_675
Ni15 Pt6 Ni8 54.10(6) 5_675 5_675
Ni9 Pt6 Ni8 122.21(6) . 5_675
Pt1 Pt6 Ni8 111.75(5) . 5_675
Pt3 Pt6 Ni8 86.34(5) . 5_675
C6 Pt6 Pt2 123.5(5) . 5_675
C2 Pt6 Pt2 119.3(5) . 5_675
Ni13 Pt6 Pt2 87.35(5) . 5_675
Ni17 Pt6 Pt2 88.42(5) . 5_675
Ni16 Pt6 Pt2 116.85(5) . 5_675
Ni15 Pt6 Pt2 57.12(5) 5_675 5_675
Ni9 Pt6 Pt2 115.89(5) . 5_675
Pt1 Pt6 Pt2 58.24(2) . 5_675
Pt3 Pt6 Pt2 58.69(2) . 5_675
Ni8 Pt6 Pt2 53.54(4) 5_675 5_675
C3 Pt7 C16 92.5(7) . .
C3 Pt7 Ni11 45.7(4) . .
C16 Pt7 Ni11 138.1(5) . .
C3 Pt7 Ni9 138.0(4) . .
C16 Pt7 Ni9 45.8(5) . .
Ni11 Pt7 Ni9 175.38(7) . .
C3 Pt7 Ni14 119.6(5) . .
C16 Pt7 Ni14 72.1(5) . .
Ni11 Pt7 Ni14 121.88(7) . .
Ni9 Pt7 Ni14 60.15(7) . .
C3 Pt7 Ni16 106.1(5) . .
C16 Pt7 Ni16 72.3(5) . .
Ni11 Pt7 Ni16 115.22(7) . .
Ni9 Pt7 Ni16 62.22(7) . .
Ni14 Pt7 Ni16 122.13(7) . .
C3 Pt7 Ni18 76.8(4) . .
C16 Pt7 Ni18 115.3(5) . .
Ni11 Pt7 Ni18 61.23(6) . .
Ni9 Pt7 Ni18 120.75(7) . .
Ni14 Pt7 Ni18 60.67(6) . .
Ni16 Pt7 Ni18 172.04(6) . .
C3 Pt7 Pt3 162.0(4) . .
C16 Pt7 Pt3 102.8(5) . .
Ni11 Pt7 Pt3 118.20(5) . .
Ni9 Pt7 Pt3 58.68(5) . .
Ni14 Pt7 Pt3 58.15(5) . .
Ni16 Pt7 Pt3 87.88(5) . .
Ni18 Pt7 Pt3 87.97(5) . .
C3 Pt7 Pt2 103.8(4) . .
C16 Pt7 Pt2 158.5(5) . .
Ni11 Pt7 Pt2 59.13(5) . .
Ni9 Pt7 Pt2 117.85(5) . .
Ni14 Pt7 Pt2 87.54(5) . .
Ni16 Pt7 Pt2 115.29(5) . .
Ni18 Pt7 Pt2 56.78(4) . .
Pt3 Pt7 Pt2 59.17(2) . .
C3 Pt7 Ni19 70.4(5) . .
C16 Pt7 Ni19 112.8(5) . .
Ni11 Pt7 Ni19 61.34(6) . .
Ni9 Pt7 Ni19 115.85(6) . .
Ni14 Pt7 Ni19 169.40(6) . .
Ni16 Pt7 Ni19 53.90(6) . .
Ni18 Pt7 Ni19 121.82(6) . .
Pt3 Pt7 Ni19 111.25(4) . .
Pt2 Pt7 Ni19 86.19(4) . .
C3 Pt7 Pt1 120.5(4) . .
C16 Pt7 Pt1 124.3(5) . .
Ni11 Pt7 Pt1 87.25(5) . .
Ni9 Pt7 Pt1 88.14(5) . .
Ni14 Pt7 Pt1 115.88(5) . .
Ni16 Pt7 Pt1 56.83(5) . .
Ni18 Pt7 Pt1 115.26(5) . .
Pt3 Pt7 Pt1 57.75(2) . .
Pt2 Pt7 Pt1 58.50(2) . .
Ni19 Pt7 Pt1 53.52(4) . .
C4 Ni8 C5 93.9(9) . .
C4 Ni8 Ni15 134.9(7) . .
C5 Ni8 Ni15 47.2(5) . .
C4 Ni8 Pt2 162.3(7) . .
C5 Ni8 Pt2 102.1(5) . .
Ni15 Ni8 Pt2 62.83(6) . .
C4 Ni8 Ni11 111.8(7) . .
C5 Ni8 Ni11 94.1(5) . .
Ni15 Ni8 Ni11 95.27(9) . .
Pt2 Ni8 Ni11 60.00(6) . .
C4 Ni8 Pt4 99.6(7) . .
C5 Ni8 Pt4 155.4(5) . .
Ni15 Ni8 Pt4 125.20(8) . .
Pt2 Ni8 Pt4 62.69(5) . .
Ni11 Ni8 Pt4 61.88(6) . .
C4 Ni8 Ni13 83.4(7) . 5_675
C5 Ni8 Ni13 142.6(5) . 5_675
Ni15 Ni8 Ni13 112.94(10) . 5_675
Pt2 Ni8 Ni13 88.34(7) . 5_675
Ni11 Ni8 Ni13 121.63(9) . 5_675
Pt4 Ni8 Ni13 60.04(6) . 5_675
C4 Ni8 Pt6 121.7(7) . 5_675
C5 Ni8 Pt6 99.4(6) . 5_675
Ni15 Ni8 Pt6 59.56(6) . 5_675
Pt2 Ni8 Pt6 63.43(5) . 5_675
Ni11 Ni8 Pt6 123.39(8) . 5_675
Pt4 Ni8 Pt6 90.87(6) . 5_675
Ni13 Ni8 Pt6 53.40(6) 5_675 5_675
C8 Ni9 C16 99.8(8) . .
C8 Ni9 Pt7 151.3(6) . .
C16 Ni9 Pt7 51.6(6) . .
C8 Ni9 Pt3 141.1(6) . .
C16 Ni9 Pt3 113.9(6) . .
Pt7 Ni9 Pt3 64.42(5) . .
C8 Ni9 Ni14 113.4(6) . .
C16 Ni9 Ni14 75.8(6) . .
Pt7 Ni9 Ni14 62.25(6) . .
Pt3 Ni9 Ni14 60.61(6) . .
C8 Ni9 Ni13 84.0(6) . .
C16 Ni9 Ni13 166.7(6) . .
Pt7 Ni9 Ni13 123.30(9) . .
Pt3 Ni9 Ni13 58.92(6) . .
Ni14 Ni9 Ni13 91.00(9) . .
C8 Ni9 Pt6 108.4(6) . .
C16 Ni9 Pt6 132.6(6) . .
Pt7 Ni9 Pt6 95.65(7) . .
Pt3 Ni9 Pt6 62.18(5) . .
Ni14 Ni9 Pt6 122.70(9) . .
Ni13 Ni9 Pt6 56.26(6) . .
C8 Ni9 Ni16 118.1(6) . .
C16 Ni9 Ni16 74.1(6) . .
Pt7 Ni9 Ni16 61.43(6) . .
Pt3 Ni9 Ni16 90.51(7) . .
Ni14 Ni9 Ni16 123.43(9) . .
Ni13 Ni9 Ni16 115.53(9) . .
Pt6 Ni9 Ni16 59.29(6) . .
C10 Ni10 C14 101.0(8) . .
C10 Ni10 Pt5 152.3(6) . .
C14 Ni10 Pt5 51.4(5) . .
C10 Ni10 Pt1 141.6(6) . .
C14 Ni10 Pt1 114.5(5) . .
Pt5 Ni10 Pt1 64.29(5) . .
C10 Ni10 Ni19 83.2(6) . .
C14 Ni10 Ni19 164.7(5) . .
Pt5 Ni10 Ni19 122.86(8) . .
Pt1 Ni10 Ni19 58.73(6) . .
C10 Ni10 Ni17 116.8(6) . .
C14 Ni10 Ni17 80.0(5) . .
Pt5 Ni10 Ni17 62.12(6) . .
Pt1 Ni10 Ni17 59.18(6) . .
Ni19 Ni10 Ni17 85.02(8) . .
C10 Ni10 Pt4 105.7(6) . .
C14 Ni10 Pt4 131.5(5) . .
Pt5 Ni10 Pt4 96.72(7) . .
Pt1 Ni10 Pt4 61.26(5) . .
Ni19 Ni10 Pt4 59.63(6) . .
Ni17 Ni10 Pt4 120.18(8) . .
C10 Ni10 Ni12 113.5(6) . 5_675
C14 Ni10 Ni12 74.3(5) . 5_675
Pt5 Ni10 Ni12 65.29(6) . 5_675
Pt1 Ni10 Ni12 90.76(7) . 5_675
Ni19 Ni10 Ni12 117.73(9) . 5_675
Ni17 Ni10 Ni12 126.68(9) . 5_675
Pt4 Ni10 Ni12 58.10(6) . 5_675
C17 Ni11 C3 101.0(8) . .
C17 Ni11 Pt7 153.0(6) . .
C3 Ni11 Pt7 52.3(5) . .
C17 Ni11 Pt2 139.2(6) . .
C3 Ni11 Pt2 115.8(5) . .
Pt7 Ni11 Pt2 64.84(5) . .
C17 Ni11 Ni8 81.4(6) . .
C3 Ni11 Ni8 164.7(5) . .
Pt7 Ni11 Ni8 123.19(8) . .
Pt2 Ni11 Ni8 58.49(6) . .
C17 Ni11 Ni18 114.3(7) . .
C3 Ni11 Ni18 80.8(5) . .
Pt7 Ni11 Ni18 62.76(6) . .
Pt2 Ni11 Ni18 58.90(6) . .
Ni8 Ni11 Ni18 84.41(8) . .
C17 Ni11 Pt4 106.1(6) . .
C3 Ni11 Pt4 132.7(5) . .
Pt7 Ni11 Pt4 97.13(6) . .
Pt2 Ni11 Pt4 61.27(5) . .
Ni8 Ni11 Pt4 59.36(6) . .
Ni18 Ni11 Pt4 119.85(8) . .
C17 Ni11 Ni19 116.2(7) . .
C3 Ni11 Ni19 75.0(5) . .
Pt7 Ni11 Ni19 65.15(6) . .
Pt2 Ni11 Ni19 90.99(7) . .
Ni8 Ni11 Ni19 117.78(9) . .
Ni18 Ni11 Ni19 127.06(9) . .
Pt4 Ni11 Ni19 58.42(6) . .
C1 Ni12 C18 91.5(9) . .
C1 Ni12 Ni14 134.1(6) . .
C18 Ni12 Ni14 47.1(6) . .
C1 Ni12 Pt3 163.6(6) . .
C18 Ni12 Pt3 104.1(6) . .
Ni14 Ni12 Pt3 62.34(6) . .
C1 Ni12 Ni13 113.8(6) . .
C18 Ni12 Ni13 98.0(6) . .
Ni14 Ni12 Ni13 93.98(9) . .
Pt3 Ni12 Ni13 59.51(6) . .
C1 Ni12 Pt4 100.9(6) . 5_675
C18 Ni12 Pt4 159.3(6) . 5_675
Ni14 Ni12 Pt4 124.73(8) . 5_675
Pt3 Ni12 Pt4 62.64(4) . 5_675
Ni13 Ni12 Pt4 61.86(6) . 5_675
C1 Ni12 Ni10 82.5(6) . 5_675
C18 Ni12 Ni10 138.0(6) . 5_675
Ni14 Ni12 Ni10 113.43(9) . 5_675
Pt3 Ni12 Ni10 89.10(7) . 5_675
Ni13 Ni12 Ni10 122.49(9) . 5_675
Pt4 Ni12 Ni10 60.95(6) 5_675 5_675
C1 Ni12 Pt5 120.6(6) . 5_675
C18 Ni12 Pt5 96.6(6) . 5_675
Ni14 Ni12 Pt5 59.63(6) . 5_675
Pt3 Ni12 Pt5 63.43(4) . 5_675
Ni13 Ni12 Pt5 122.93(8) . 5_675
Pt4 Ni12 Pt5 91.30(6) 5_675 5_675
Ni10 Ni12 Pt5 53.83(5) 5_675 5_675
C7 Ni13 C2 101.4(8) . .
C7 Ni13 Pt6 151.5(7) . .
C2 Ni13 Pt6 50.5(5) . .
C7 Ni13 Pt3 141.0(7) . .
C2 Ni13 Pt3 114.5(5) . .
Pt6 Ni13 Pt3 64.78(5) . .
C7 Ni13 Ni12 82.5(7) . .
C2 Ni13 Ni12 167.4(5) . .
Pt6 Ni13 Ni12 123.89(8) . .
Pt3 Ni13 Ni12 59.20(6) . .
C7 Ni13 Ni9 114.7(6) . .
C2 Ni13 Ni9 81.6(5) . .
Pt6 Ni13 Ni9 62.71(6) . .
Pt3 Ni13 Ni9 59.52(6) . .
Ni12 Ni13 Ni9 85.88(8) . .
C7 Ni13 Pt4 106.9(7) . 5_675
C2 Ni13 Pt4 129.1(5) . 5_675
Pt6 Ni13 Pt4 96.87(7) . 5_675
Pt3 Ni13 Pt4 61.70(5) . 5_675
Ni12 Ni13 Pt4 59.58(6) . 5_675
Ni9 Ni13 Pt4 120.97(8) . 5_675
C7 Ni13 Ni8 115.2(7) . 5_675
C2 Ni13 Ni8 71.9(5) . 5_675
Pt6 Ni13 Ni8 64.80(6) . 5_675
Pt3 Ni13 Ni8 90.91(7) . 5_675
Ni12 Ni13 Ni8 117.58(9) . 5_675
Ni9 Ni13 Ni8 126.82(9) . 5_675
Pt4 Ni13 Ni8 58.01(6) 5_675 5_675
C21 Ni14 C18 96.1(9) . .
C21 Ni14 Ni12 141.0(7) . .
C18 Ni14 Ni12 47.3(6) . .
C21 Ni14 Ni9 109.0(7) . .
C18 Ni14 Ni9 93.1(6) . .
Ni12 Ni14 Ni9 89.06(9) . .
C21 Ni14 Pt3 158.6(7) . .
C18 Ni14 Pt3 102.2(6) . .
Ni12 Ni14 Pt3 60.03(6) . .
Ni9 Ni14 Pt3 59.34(6) . .
C21 Ni14 Pt7 96.3(7) . .
C18 Ni14 Pt7 150.5(6) . .
Ni12 Ni14 Pt7 122.18(9) . .
Ni9 Ni14 Pt7 57.60(6) . .
Pt3 Ni14 Pt7 62.31(5) . .
C21 Ni14 Pt5 121.7(6) . 5_675
C18 Ni14 Pt5 102.6(6) . 5_675
Ni12 Ni14 Pt5 66.40(7) . 5_675
Ni9 Ni14 Pt5 124.28(9) . 5_675
Pt3 Ni14 Pt5 65.11(5) . 5_675
Pt7 Ni14 Pt5 93.37(6) . 5_675
C21 Ni14 Ni18 79.8(6) . .
C18 Ni14 Ni18 148.8(6) . .
Ni12 Ni14 Ni18 122.76(10) . .
Ni9 Ni14 Ni18 117.69(9) . .
Pt3 Ni14 Ni18 90.00(7) . .
Pt7 Ni14 Ni18 60.15(6) . .
Pt5 Ni14 Ni18 56.61(6) 5_675 .
C22 Ni15 C5 96.2(9) . .
C22 Ni15 Ni8 138.0(7) . .
C5 Ni15 Ni8 46.5(6) . .
C22 Ni15 Ni18 112.6(7) . .
C5 Ni15 Ni18 87.3(5) . .
Ni8 Ni15 Ni18 87.88(9) . .
C22 Ni15 Pt2 162.3(7) . .
C5 Ni15 Pt2 98.7(6) . .
Ni8 Ni15 Pt2 59.53(6) . .
Ni18 Ni15 Pt2 58.88(6) . .
C22 Ni15 Pt5 100.6(7) . 5_675
C5 Ni15 Pt5 145.0(5) . 5_675
Ni8 Ni15 Pt5 121.13(9) . 5_675
Ni18 Ni15 Pt5 57.94(6) . 5_675
Pt2 Ni15 Pt5 61.75(5) . 5_675
C22 Ni15 Pt6 120.2(7) . 5_675
C5 Ni15 Pt6 104.9(6) . 5_675
Ni8 Ni15 Pt6 66.34(7) . 5_675
Ni18 Ni15 Pt6 123.56(9) . 5_675
Pt2 Ni15 Pt6 64.80(5) . 5_675
Pt5 Ni15 Pt6 92.80(6) 5_675 5_675
C22 Ni15 Ni17 80.8(7) . 5_675
C5 Ni15 Ni17 154.0(5) . 5_675
Ni8 Ni15 Ni17 122.83(10) . 5_675
Ni18 Ni15 Ni17 117.84(9) . 5_675
Pt2 Ni15 Ni17 89.86(7) . 5_675
Pt5 Ni15 Ni17 59.96(6) 5_675 5_675
Pt6 Ni15 Ni17 56.80(6) 5_675 5_675
C15 Ni16 C13 96.6(9) . .
C15 Ni16 Ni19 138.3(7) . .
C13 Ni16 Ni19 48.6(5) . .
C15 Ni16 Ni17 113.0(7) . .
C13 Ni16 Ni17 84.0(5) . .
Ni19 Ni16 Ni17 88.48(9) . .
C15 Ni16 Pt1 162.0(7) . .
C13 Ni16 Pt1 98.5(5) . .
Ni19 Ni16 Pt1 59.67(6) . .
Ni17 Ni16 Pt1 59.20(6) . .
C15 Ni16 Pt6 100.2(7) . .
C13 Ni16 Pt6 141.8(5) . .
Ni19 Ni16 Pt6 121.31(9) . .
Ni17 Ni16 Pt6 57.84(6) . .
Pt1 Ni16 Pt6 61.79(5) . .
C15 Ni16 Pt7 119.0(7) . .
C13 Ni16 Pt7 108.3(6) . .
Ni19 Ni16 Pt7 66.12(7) . .
Ni17 Ni16 Pt7 123.93(9) . .
Pt1 Ni16 Pt7 64.87(5) . .
Pt6 Ni16 Pt7 92.93(6) . .
C15 Ni16 Ni9 80.1(7) . .
C13 Ni16 Ni9 157.5(5) . .
Ni19 Ni16 Ni9 122.17(10) . .
Ni17 Ni16 Ni9 117.84(10) . .
Pt1 Ni16 Ni9 89.49(7) . .
Pt6 Ni16 Ni9 60.08(6) . .
Pt7 Ni16 Ni9 56.35(6) . .
C20 Ni17 C6 99.9(8) . .
C20 Ni17 Pt6 149.1(6) . .
C6 Ni17 Pt6 49.5(5) . .
C20 Ni17 Pt1 142.3(6) . .
C6 Ni17 Pt1 111.9(5) . .
Pt6 Ni17 Pt1 63.97(5) . .
C20 Ni17 Ni16 110.9(6) . .
C6 Ni17 Ni16 75.7(5) . .
Pt6 Ni17 Ni16 62.24(7) . .
Pt1 Ni17 Ni16 61.02(6) . .
C20 Ni17 Ni10 85.7(6) . .
C6 Ni17 Ni10 167.4(5) . .
Pt6 Ni17 Ni10 123.26(9) . .
Pt1 Ni17 Ni10 59.35(6) . .
Ni16 Ni17 Ni10 91.75(9) . .
C20 Ni17 Pt5 111.7(6) . .
C6 Ni17 Pt5 129.7(5) . .
Pt6 Ni17 Pt5 95.03(7) . .
Pt1 Ni17 Pt5 62.32(5) . .
Ni16 Ni17 Pt5 123.27(9) . .
Ni10 Ni17 Pt5 56.57(6) . .
C20 Ni17 Ni15 119.4(6) . 5_675
C6 Ni17 Ni15 71.4(5) . 5_675
Pt6 Ni17 Ni15 61.08(6) . 5_675
Pt1 Ni17 Ni15 90.52(8) . 5_675
Ni16 Ni17 Ni15 123.17(10) . 5_675
Ni10 Ni17 Ni15 115.77(10) . 5_675
Pt5 Ni17 Ni15 59.21(6) . 5_675
C12 Ni18 C19 99.2(8) . .
C12 Ni18 Pt5 148.0(6) . 5_675
C19 Ni18 Pt5 49.0(5) . 5_675
C12 Ni18 Pt2 144.0(6) . .
C19 Ni18 Pt2 111.4(5) . .
Pt5 Ni18 Pt2 63.86(5) 5_675 .
C12 Ni18 Ni15 111.9(6) . .
C19 Ni18 Ni15 75.3(5) . .
Pt5 Ni18 Ni15 61.74(6) 5_675 .
Pt2 Ni18 Ni15 61.05(6) . .
C12 Ni18 Ni11 87.1(6) . .
C19 Ni18 Ni11 167.5(5) . .
Pt5 Ni18 Ni11 123.26(9) 5_675 .
Pt2 Ni18 Ni11 59.47(6) . .
Ni15 Ni18 Ni11 92.35(9) . .
C12 Ni18 Pt7 111.5(6) . .
C19 Ni18 Pt7 129.6(5) . .
Pt5 Ni18 Pt7 95.57(7) 5_675 .
Pt2 Ni18 Pt7 62.55(5) . .
Ni15 Ni18 Pt7 123.53(8) . .
Ni11 Ni18 Pt7 56.01(6) . .
C12 Ni18 Ni14 118.5(6) . .
C19 Ni18 Ni14 71.3(5) . .
Pt5 Ni18 Ni14 61.03(6) 5_675 .
Pt2 Ni18 Ni14 89.97(7) . .
Ni15 Ni18 Ni14 122.60(10) . .
Ni11 Ni18 Ni14 115.17(9) . .
Pt7 Ni18 Ni14 59.18(6) . .
C11 Ni19 C13 95.9(8) . .
C11 Ni19 Ni16 136.4(6) . .
C13 Ni19 Ni16 47.9(5) . .
C11 Ni19 Pt1 160.8(6) . .
C13 Ni19 Pt1 100.7(5) . .
Ni16 Ni19 Pt1 62.79(6) . .
C11 Ni19 Ni10 110.6(6) . .
C13 Ni19 Ni10 89.7(5) . .
Ni16 Ni19 Ni10 94.70(9) . .
Pt1 Ni19 Ni10 60.04(6) . .
C11 Ni19 Pt4 98.3(6) . .
C13 Ni19 Pt4 151.5(5) . .
Ni16 Ni19 Pt4 125.11(9) . .
Pt1 Ni19 Pt4 62.59(5) . .
Ni10 Ni19 Pt4 62.10(6) . .
C11 Ni19 Ni11 82.8(6) . .
C13 Ni19 Ni11 146.5(5) . .
Ni16 Ni19 Ni11 113.46(9) . .
Pt1 Ni19 Ni11 88.76(7) . .
Ni10 Ni19 Ni11 122.25(9) . .
Pt4 Ni19 Ni11 60.41(6) . .
C11 Ni19 Pt7 122.2(6) . .
C13 Ni19 Pt7 102.2(5) . .
Ni16 Ni19 Pt7 59.98(6) . .
Pt1 Ni19 Pt7 63.66(5) . .
Ni10 Ni19 Pt7 123.67(8) . .
Pt4 Ni19 Pt7 91.01(6) . .
Ni11 Ni19 Pt7 53.51(5) . .
O9 C1 Ni12 178.8(19) . .
O4 C2 Ni13 137.5(14) . .
O4 C2 Pt6 139.5(14) . .
Ni13 C2 Pt6 83.0(7) . .
O1 C3 Ni11 142.9(13) . .
O1 C3 Pt7 134.8(12) . .
Ni11 C3 Pt7 82.0(6) . .
O3 C4 Ni8 177.7(19) . .
O2 C5 Ni8 140.4(15) . .
O2 C5 Ni15 133.2(15) . .
Ni8 C5 Ni15 86.3(8) . .
O13 C6 Ni17 135.8(15) . .
O13 C6 Pt6 139.7(14) . .
Ni17 C6 Pt6 84.6(7) . .
O6 C7 Ni13 177(2) . .
O14 C8 Ni9 174.2(18) . .
O11 C9 Pt4 178.7(16) . .
O12 C10 Ni10 179.3(19) . .
O5 C11 Ni19 175.2(17) . .
O7 C12 Ni18 178.3(17) . .
O8 C13 Ni16 138.3(15) . .
O8 C13 Ni19 138.2(15) . .
Ni16 C13 Ni19 83.5(8) . .
O10 C14 Ni10 140.7(14) . .
O10 C14 Pt5 136.9(14) . .
Ni10 C14 Pt5 82.3(7) . .
O15 C15 Ni16 179(2) . .
O18 C16 Ni9 139.9(16) . .
O18 C16 Pt7 137.3(15) . .
Ni9 C16 Pt7 82.6(7) . .
O17 C17 Ni11 177.0(18) . .
O16 C18 Ni14 137.9(16) . .
O16 C18 Ni12 135.5(16) . .
Ni14 C18 Ni12 85.6(8) . .
O20 C19 Ni18 137.2(14) . .
O20 C19 Pt5 136.1(14) . 5_675
Ni18 C19 Pt5 86.4(7) . 5_675
O21 C20 Ni17 173.4(18) . .
O22 C21 Ni14 178(2) . .
O19 C22 Ni15 177(2) . .
C31 N1 C35 115.6(16) 7_575 .
C31 N1 C23 104.4(15) 7_575 7_575
C35 N1 C23 114.5(17) . 7_575
C31 N1 C27 109.8(17) 7_575 .
C35 N1 C27 107.3(14) . .
C23 N1 C27 104.7(15) 7_575 .
N1 C23 C24 114.4(17) 7_576 .
C25 C24 C23 113(2) . .
C24 C25 C26 117(2) . .
C28 C27 N1 118.7(16) . .
C27 C28 C29 106.4(17) . .
C30 C29 C28 106(2) . .
N1 C31 C32 115.6(18) 7_576 3_645
C31 C32 C33 113.8(19) 3_655 .
C34 C33 C32 106(2) . .
N1 C35 C36 118.0(18) . .
C37 C36 C35 110(2) . .
C38 C37 C36 116(3) . .
C43 N2 C51 105.6(15) 5_675 .
C43 N2 C47 113.1(16) 5_675 .
C51 N2 C47 114.5(17) . .
C43 N2 C39 111.0(16) 5_675 1_565
C51 N2 C39 108.1(16) . 1_565
C47 N2 C39 104.5(16) . 1_565
C40 C39 N2 118.5(18) . 1_545
C39 C40 C41 113.9(18) . .
C40 C41 C42 111.8(18) . .
N2 C43 C44 114.9(17) 5_675 .
C43 C44 C45 108(2) . .
C46 C45 C44 131(4) . .
C48 C47 N2 114(2) . .
C47 C48 C49 110(2) . .
C50 C49 C48 114(2) . .
N2 C51 C52 120.5(19) . .
C53 C52 C51 108(2) . .
C54 C53 C52 121(4) . .
C55 O23 C58 112(3) 8_755 2_675
O23 C55 C56 105(3) 8_765 .
C55 C56 C57 108(3) . 7_586
C58 C57 C56 106(3) . 7_585
O23 C58 C57 106(3) 2_674 .
C62 O24 C59 104(3) . 7_576
C60 C59 O24 105(4) 7_585 7_575
C59 C60 C61 106(4) 7_586 .
C62 C61 C60 97(3) 1_565 .
O24 C62 C61 120(3) . 1_545
C66 O25 C63 100(2) 8_765 .
C64 C63 O25 106(2) 8_765 .
C63 C64 C65 111(2) 8_755 .
C66 C65 C64 106(3) . .
C65 C66 O25 110(3) . 8_755

loop_
_geom_bond_atom_site_label_1
_geom_bond_atom_site_label_2
_geom_bond_distance
_geom_bond_site_symmetry_2
Pt1 Ni19 2.5821(19) .
Pt1 Ni17 2.613(2) .
Pt1 Ni10 2.617(2) .
Pt1 Ni16 2.661(2) .
Pt1 Pt3 2.7248(8) .
Pt1 Pt2 2.7339(8) 5_675
Pt1 Pt4 2.7379(8) .
Pt1 Pt5 2.7460(9) .
Pt1 Pt6 2.7463(9) .
Pt1 Pt3 2.7519(8) 5_675
Pt1 Pt2 2.7576(8) .
Pt1 Pt7 2.8778(9) .
Pt2 Ni8 2.5784(18) .
Pt2 Ni18 2.604(2) .
Pt2 Ni11 2.619(2) .
Pt2 Ni15 2.661(2) .
Pt2 Pt3 2.7268(8) .
Pt2 Pt1 2.7339(8) 5_675
Pt2 Pt4 2.7341(9) .
Pt2 Pt5 2.7373(9) 5_675
Pt2 Pt3 2.7551(8) 5_675
Pt2 Pt7 2.7621(9) .
Pt2 Pt6 2.8674(9) 5_675
Pt3 Ni12 2.5899(19) .
Pt3 Ni13 2.5982(19) .
Pt3 Ni9 2.614(2) .
Pt3 Ni14 2.648(2) .
Pt3 Pt4 2.7360(8) 5_675
Pt3 Pt6 2.7504(9) .
Pt3 Pt1 2.7519(8) 5_675
Pt3 Pt2 2.7551(8) 5_675
Pt3 Pt7 2.7605(9) .
Pt3 Pt5 2.8751(9) 5_675
Pt4 C9 1.798(17) .
Pt4 Ni12 2.6721(19) 5_675
Pt4 Ni8 2.675(2) .
Pt4 Ni19 2.686(2) .
Pt4 Ni13 2.732(2) 5_675
Pt4 Pt3 2.7360(8) 5_675
Pt4 Ni11 2.742(2) .
Pt4 Ni10 2.752(2) .
Pt5 C19 1.945(16) 5_675
Pt5 C14 2.005(17) .
Pt5 Ni10 2.543(2) .
Pt5 Ni18 2.571(2) 5_675
Pt5 Ni15 2.672(2) 5_675
Pt5 Ni17 2.693(2) .
Pt5 Ni14 2.694(2) 5_675
Pt5 Pt2 2.7373(9) 5_675
Pt5 Ni12 2.861(2) 5_675
Pt5 Pt3 2.8751(9) 5_675
Pt6 C6 1.965(17) .
Pt6 C2 1.971(16) .
Pt6 Ni13 2.535(2) .
Pt6 Ni17 2.571(2) .
Pt6 Ni16 2.688(2) .
Pt6 Ni15 2.690(2) 5_675
Pt6 Ni9 2.710(2) .
Pt6 Ni8 2.857(2) 5_675
Pt6 Pt2 2.8674(9) 5_675
Pt7 C3 2.022(15) .
Pt7 C16 2.026(18) .
Pt7 Ni11 2.5307(19) .
Pt7 Ni9 2.564(2) .
Pt7 Ni14 2.687(2) .
Pt7 Ni16 2.705(2) .
Pt7 Ni18 2.714(2) .
Pt7 Ni19 2.856(2) .
Ni8 C4 1.74(2) .
Ni8 C5 1.838(18) .
Ni8 Ni15 2.527(3) .
Ni8 Ni11 2.658(3) .
Ni8 Ni13 2.783(3) 5_675
Ni8 Pt6 2.857(2) 5_675
Ni9 C8 1.737(18) .
Ni9 C16 1.853(18) .
Ni9 Ni14 2.633(3) .
Ni9 Ni13 2.667(3) .
Ni9 Ni16 2.725(3) .
Ni10 C10 1.73(2) .
Ni10 C14 1.857(17) .
Ni10 Ni19 2.648(3) .
Ni10 Ni17 2.673(3) .
Ni10 Ni12 2.752(3) 5_675
Ni11 C17 1.735(19) .
Ni11 C3 1.828(15) .
Ni11 Ni18 2.676(3) .
Ni11 Ni19 2.762(3) .
Ni12 C1 1.74(2) .
Ni12 C18 1.862(19) .
Ni12 Ni14 2.525(3) .
Ni12 Ni13 2.644(3) .
Ni12 Pt4 2.6721(19) 5_675
Ni12 Ni10 2.752(3) 5_675
Ni12 Pt5 2.861(2) 5_675
Ni13 C7 1.66(2) .
Ni13 C2 1.852(17) .
Ni13 Pt4 2.732(2) 5_675
Ni13 Ni8 2.783(3) 5_675
Ni14 C21 1.69(2) .
Ni14 C18 1.855(19) .
Ni14 Pt5 2.694(2) 5_675
Ni14 Ni18 2.728(3) .
Ni15 C22 1.68(2) .
Ni15 C5 1.857(17) .
Ni15 Ni18 2.636(3) .
Ni15 Pt5 2.672(2) 5_675
Ni15 Pt6 2.690(2) 5_675
Ni15 Ni17 2.716(3) 5_675
Ni16 C15 1.70(2) .
Ni16 C13 1.886(18) .
Ni16 Ni19 2.524(3) .
Ni16 Ni17 2.628(3) .
Ni17 C20 1.72(2) .
Ni17 C6 1.854(16) .
Ni17 Ni15 2.716(3) 5_675
Ni18 C12 1.689(18) .
Ni18 C19 1.807(17) .
Ni18 Pt5 2.571(2) 5_675
Ni19 C11 1.718(17) .
Ni19 C13 1.906(18) .
O1 C3 1.197(17) .
O2 C5 1.191(19) .
O3 C4 1.18(2) .
O4 C2 1.194(18) .
O5 C11 1.184(18) .
O6 C7 1.20(2) .
O7 C12 1.186(19) .
O8 C13 1.147(19) .
O9 C1 1.17(2) .
O10 C14 1.198(19) .
O11 C9 1.169(19) .
O12 C10 1.16(2) .
O13 C6 1.193(18) .
O14 C8 1.140(19) .
O15 C15 1.16(2) .
O16 C18 1.20(2) .
O17 C17 1.15(2) .
O18 C16 1.166(19) .
O19 C22 1.16(2) .
O20 C19 1.246(19) .
O21 C20 1.19(2) .
O22 C21 1.20(2) .
C19 Pt5 1.945(16) 5_675
N1 C31 1.48(2) 7_575
N1 C35 1.48(2) .
N1 C23 1.51(2) 7_575
N1 C27 1.56(2) .
C23 N1 1.51(2) 7_576
C23 C24 1.53(3) .
C24 C25 1.50(3) .
C25 C26 1.60(4) .
C27 C28 1.47(3) .
C28 C29 1.62(3) .
C29 C30 1.46(3) .
C31 N1 1.48(2) 7_576
C31 C32 1.54(3) 3_645
C32 C31 1.54(3) 3_655
C32 C33 1.63(3) .
C33 C34 1.52(3) .
C35 C36 1.53(3) .
C36 C37 1.49(3) .
C37 C38 1.40(5) .
N2 C43 1.49(2) 5_675
N2 C51 1.51(2) .
N2 C47 1.52(2) .
N2 C39 1.53(2) 1_565
C39 C40 1.46(2) .
C39 N2 1.53(2) 1_545
C40 C41 1.54(3) .
C41 C42 1.57(3) .
C43 N2 1.49(2) 5_675
C43 C44 1.53(3) .
C44 C45 1.59(3) .
C45 C46 1.25(4) .
C47 C48 1.52(3) .
C48 C49 1.55(3) .
C49 C50 1.43(3) .
C51 C52 1.61(3) .
C52 C53 1.52(4) .
C53 C54 1.18(4) .
O23 C55 1.37(3) 8_755
O23 C58 1.41(3) 2_675
C55 O23 1.37(3) 8_765
C55 C56 1.44(4) .
C56 C57 1.46(4) 7_586
C57 C58 1.43(3) .
C57 C56 1.46(4) 7_585
C58 O23 1.41(3) 2_674
O24 C62 1.30(3) .
O24 C59 1.55(5) 7_576
C59 C60 1.32(5) 7_585
C59 O24 1.55(5) 7_575
C60 C59 1.32(5) 7_586
C60 C61 1.63(4) .
C61 C62 1.32(3) 1_565
C62 C61 1.32(3) 1_545
O25 C66 1.46(3) 8_765
O25 C63 1.55(3) .
C63 C64 1.33(3) 8_765
C64 C63 1.33(3) 8_755
C64 C65 1.37(3) .
C65 C66 1.36(3) .
C66 O25 1.46(3) 8_755
